data_1539970
loop_
_publ_author_name
'Yakubovich, O.V.'
'Simonov, M.A.'
'Belov, N.V.'

_publ_section_title
;
 Structure refinement for Gaudefroyite
;
_journal_name_full Kristallografiya
_journal_page_first 152
_journal_page_last 155
_journal_volume 20
_journal_year 1975
_chemical_formula_sum 'C B3 Ca4 Mn3 O15'
_chemical_name_systematic 'Ca4 Mn3 B3 O12 C O3'
_space_group_IT_number 173
_symmetry_space_group_name_Hall 'P 6c'
_symmetry_space_group_name_H-M 'P 63'
_cell_angle_alpha 90
_cell_angle_beta 90
_cell_angle_gamma 120
_cell_formula_units_Z 2
_cell_length_a 10.606
_cell_length_b 10.606
_cell_length_c 5.879
_cell_volume 572.713
_citation_journal_id_ASTM KRISAJ
_cod_data_source_file Yakubovich_KRISAJ_1975_397.cif
_cod_data_source_block C1B3Ca4Mn3O15
_cod_original_cell_volume 572.7134
_cod_original_formula_sum 'C1 B3 Ca4 Mn3 O15'
_cod_database_code 1539970

loop_
_symmetry_equiv_pos_as_xyz
x,y,z
x-y,x,z+1/2
-y,x-y,z
-x,-y,z+1/2
-x+y,-x,z
y,-x+y,z+1/2

loop_
_atom_site_label
_atom_site_type_symbol
_atom_site_fract_x
_atom_site_fract_y
_atom_site_fract_z
_atom_site_occupancy
_atom_site_U_iso_or_equiv
B1 B+3 0.449 0.218 0.172 1 0.0
O4 O-2 0.473 0.38 0.68 1 0.0
O1 O-2 0.478 0.174 0.386 1 0.0
Ca1 Ca+2 0.6667 0.3333 0.685 1 0.0
O2 O-2 0.465 0.163 0.974 1 0.0
O5 O-2 0.141 0.055 0.003 1 0.0
Mn1 Mn+3 0.502 0.001 0.429 1 0.0
O3 O-2 0.401 0.317 0.188 1 0.0
Ca2 Ca+2 0.299 0.132 0.681 1 0.0
C1 C+4 0 0 -0.002 1 0.0
